data_9001147
loop_
_publ_author_name
'Pinckney, L. R.'
'Burnham, C. W.'

_publ_section_title
;
 High-temperature crystal structure of pyroxmangite
 Sample: T = 400 C
;
_journal_name_full 'American Mineralogist'
_journal_page_first 809
_journal_page_last 817
_journal_volume 73
_journal_year 1988
_chemical_formula_sum 'Mg0.225 Mn6.775 O21 Si7'
_chemical_name_mineral Pyroxmangite
_space_group_IT_number 2
_symmetry_space_group_name_Hall '-P 1 (1/2*x+1/2*y,1/2*x-1/2*y,-z)'
_symmetry_space_group_name_H-M 'C -1'
_cell_angle_alpha 112.02
_cell_angle_beta 102.66
_cell_angle_gamma 82.97
_cell_formula_units_Z 4
_cell_length_a 9.739
_cell_length_b 10.585
_cell_length_c 17.482
_cell_volume 1628.479
_database_code_amcsd 0001170
_diffrn_ambient_temperature 673.15
_exptl_crystal_density_diffrn 3.713
_cod_original_formula_sum 'Mn6.775 Mg.225 Si7 O21'
_cod_database_code 9001147

loop_
_space_group_symop_operation_xyz
x,y,z
1/2+x,1/2+y,z
-x,-y,-z
1/2-x,1/2-y,-z

loop_
_atom_site_label
_atom_site_fract_x
_atom_site_fract_y
_atom_site_fract_z
_atom_site_occupancy
_atom_site_U_iso_or_equiv
_atom_site_type_symbol
_atom_site_attached_hydrogens
Mn1 -0.00130 0.04010 0.10520 0.97300 0.01900 Mn 0
Mg1 -0.00130 0.04010 0.10520 0.02700 0.01900 Mg 0
Mn2 -0.00180 0.16930 0.31320 0.95200 0.01900 Mn 0
Mg2 -0.00180 0.16930 0.31320 0.04800 0.01900 Mg 0
Mn3 0.00210 0.07090 0.60630 0.96200 0.01773 Mn 0
Mg3 0.00210 0.07090 0.60630 0.03800 0.01773 Mg 0
Mn4 0.01590 0.17820 0.80690 0.96700 0.02026 Mn 0
Mg4 0.01590 0.17820 0.80690 0.03300 0.02026 Mg 0
Mn5 0.00420 0.26950 0.50950 1.00000 0.02533 Mn 0
Mn6 0.06260 0.26470 0.01900 0.92100 0.02786 Mn 0
Mg5 0.06260 0.26470 0.01900 0.07900 0.02786 Mg 0
Mn7 -0.01030 0.36870 0.20950 1.00000 0.02660 Mn 0
Si1 0.20370 0.44380 0.93600 1.00000 0.01520 Si 0
Si2 0.21190 0.33380 0.75220 1.00000 0.01267 Si 0
Si3 0.21290 0.53270 0.66250 1.00000 0.01393 Si 0
Si4 0.20730 0.42520 0.46960 1.00000 0.01393 Si 0
Si5 0.20990 0.63070 0.38010 1.00000 0.01267 Si 0
Si6 0.20720 0.52890 0.18970 1.00000 0.01393 Si 0
Si7 0.20350 0.70880 0.08950 1.00000 0.01393 Si 0
OA1 0.13080 0.07160 0.02990 1.00000 0.01900 O 0
OA2 0.11980 0.18630 0.22720 1.00000 0.01520 O 0
OA3 0.11910 0.96200 0.31120 1.00000 0.01646 O 0
OA4 0.12500 0.09140 0.52120 1.00000 0.01900 O 0
OA5 0.12250 0.87190 0.60520 1.00000 0.01773 O 0
OA6 0.12650 0.98870 0.80730 1.00000 0.01900 O 0
OA7 0.13360 0.78040 0.89580 1.00000 0.01646 O 0
OA8 0.09910 0.83940 0.09400 1.00000 0.01773 O 0
OB1 0.13200 0.31350 0.93160 1.00000 0.02026 O 0
OB2 0.12550 0.20090 0.72360 1.00000 0.01773 O 0
OB3 0.12380 0.66340 0.71140 1.00000 0.01900 O 0
OB4 0.12180 0.28980 0.42810 1.00000 0.02026 O 0
OB5 0.12740 0.77180 0.42120 1.00000 0.02026 O 0
OB6 0.12140 0.39690 0.13570 1.00000 0.02026 O 0
OC1 0.17060 0.44870 0.84100 1.00000 0.01646 O 0
OC2 0.16420 0.40460 0.68090 1.00000 0.02026 O 0
OC3 0.16300 0.49770 0.56160 1.00000 0.02153 O 0
OC4 0.15330 0.53010 0.41910 1.00000 0.02280 O 0
OC5 0.15570 0.56760 0.27900 1.00000 0.02533 O 0
OC6 0.15680 0.65700 0.15810 1.00000 0.01773 O 0
OC7 0.14540 0.59120 0.99760 1.00000 0.01773 O 0

loop_
_cod_changelog_entry_id
_cod_changelog_entry_author
_cod_changelog_entry_date
_cod_changelog_entry_text
1
;cod-tools version 3.8.0
Id: cif_guess_AMCSD_atom_types 9581 2023-05-17 12:35:41Z saulius
;
2023-05-23T09:19:37+03:00
;Derived atom types and hydrogen counts
from atom names that follow the AMCSD naming convention
(Wat == water, O-H == hydroxyl).
;

loop_
_cod_related_entry_id
_cod_related_entry_database
_cod_related_entry_code
1 AMCSD 0001170
